data_7059963
loop_
_publ_author_name
'Kadari, Lingaswamy'
'Erb, William'
'Roisnel, Thierry'
'Radha Krishna, Palakodety'
'Mongin, Florence'

_publ_section_title
;
 Iodoferrocene as a partner in N-arylation of amides
;
_journal_issue 37
_journal_name_full 'New Journal of Chemistry'
_journal_page_first 15928
_journal_page_last 15941
_journal_paper_doi 10.1039/D0NJ03470C
_journal_volume 44
_journal_year 2020
_chemical_compound_source 'synthesis as described'
_chemical_formula_moiety 'C17 H14 F Fe N O'
_chemical_formula_sum 'C17 H14 F Fe N O'
_chemical_formula_weight 323.14
_space_group_crystal_system monoclinic
_space_group_IT_number 14
_space_group_name_Hall '-P 2ybc'
_space_group_name_H-M_alt 'P 1 21/c 1'
_atom_sites_solution_hydrogens mixed
_atom_sites_solution_primary dual
_atom_sites_solution_secondary difmap
_audit_update_record
;
2020-07-07 deposited with the CCDC.	2020-09-04 downloaded from the CCDC.
;
_cell_angle_alpha 90
_cell_angle_beta 102.111(4)
_cell_angle_gamma 90
_cell_formula_units_Z 4
_cell_length_a 10.7882(11)
_cell_length_b 14.3983(13)
_cell_length_c 9.0245(9)
_cell_measurement_reflns_used 8728
_cell_measurement_temperature 150(2)
_cell_measurement_theta_max 27.5136
_cell_measurement_theta_min 2.6808
_cell_measurement_wavelength 0.710730
_cell_volume 1370.6(2)
_computing_cell_refinement 'APEX3 (Bruker, 2015)'
_computing_data_collection 'Bruker APEX3 (Bruker, 2015)'
_computing_data_reduction 'SAINT (Bruker, 2014)'
_computing_molecular_graphics
;
   'SXGRAPH (L. Farrugia, 1999), Mercury (CSD, 2016)'
;
_computing_publication_material 'CRYSCALC (T. Roisnel, local program, 2019)'
_computing_structure_refinement 'SHELXL-2018_3 (Sheldrick, 2018)'
_computing_structure_solution 'SHELXT 2018_2 (Sheldrick, 2018)'
_diffrn_ambient_temperature 150(2)
_diffrn_detector '(CMOS) PHOTON 100'
_diffrn_detector_area_resol_mean 10.4167
_diffrn_measured_fraction_theta_full 0.998
_diffrn_measured_fraction_theta_max 0.998
_diffrn_measurement_device_type 'D8 VENTURE Bruker AXS'
_diffrn_measurement_method 'rotation images'
_diffrn_orient_matrix_UB_11 0.0918219
_diffrn_orient_matrix_UB_12 0.0128214
_diffrn_orient_matrix_UB_13 -0.0354511
_diffrn_orient_matrix_UB_21 -0.0580847
_diffrn_orient_matrix_UB_22 -0.0164889
_diffrn_orient_matrix_UB_23 -0.0866854
_diffrn_orient_matrix_UB_31 -0.0322330
_diffrn_orient_matrix_UB_32 0.0662376
_diffrn_orient_matrix_UB_33 -0.0147169
_diffrn_radiation_monochromator 'multilayer monochromator'
_diffrn_radiation_probe x-ray
_diffrn_radiation_source 'Incoatec microfocus sealed tube'
_diffrn_radiation_type MoK\a
_diffrn_radiation_wavelength 0.71073
_diffrn_reflns_av_R_equivalents 0.0325
_diffrn_reflns_av_unetI/netI 0.0220
_diffrn_reflns_limit_h_max 14
_diffrn_reflns_limit_h_min -14
_diffrn_reflns_limit_k_max 18
_diffrn_reflns_limit_k_min -15
_diffrn_reflns_limit_l_max 11
_diffrn_reflns_limit_l_min -11
_diffrn_reflns_number 19847
_diffrn_reflns_theta_full 25.242
_diffrn_reflns_theta_max 27.522
_diffrn_reflns_theta_min 2.707
_diffrn_source_current 1.00
_diffrn_source_power 50.0
_diffrn_source_voltage 50.00
_exptl_absorpt_coefficient_mu 1.108
_exptl_absorpt_correction_T_max 0.694
_exptl_absorpt_correction_T_min 0.595
_exptl_absorpt_correction_type multi-scan
_exptl_absorpt_process_details
;
  [Sheldrick, G.M. (2014). SADABS Bruker AXS Inc., Madison, Wisconsin, USA]
;
_exptl_crystal_colour orange
_exptl_crystal_density_diffrn 1.566
_exptl_crystal_description prism
_exptl_crystal_F_000 664
_exptl_crystal_size_max 0.560
_exptl_crystal_size_mid 0.420
_exptl_crystal_size_min 0.330
_refine_diff_density_max 0.243
_refine_diff_density_min -0.471
_refine_diff_density_rms 0.071
_refine_ls_extinction_method none
_refine_ls_goodness_of_fit_ref 0.954
_refine_ls_hydrogen_treatment mixed
_refine_ls_matrix_type full
_refine_ls_number_parameters 193
_refine_ls_number_reflns 3149
_refine_ls_number_restraints 0
_refine_ls_restrained_S_all 0.954
_refine_ls_R_factor_all 0.0281
_refine_ls_R_factor_gt 0.0248
_refine_ls_shift/su_max 0.001
_refine_ls_shift/su_mean 0.000
_refine_ls_structure_factor_coef Fsqd
_refine_ls_weighting_details 'w=1/[\s^2^(Fo^2^)+(0.0338P)^2^+1.1339P] where P=(Fo^2^+2Fc^2^)/3'
_refine_ls_weighting_scheme calc
_refine_ls_wR_factor_gt 0.0631
_refine_ls_wR_factor_ref 0.0657
_reflns_number_gt 2895
_reflns_number_total 3149
_reflns_threshold_expression >2sigma(I)
_cod_data_source_file d0nj03470c2.cif
_cod_data_source_block WE9342
_cod_depositor_comments 'Adding full bibliography for 7059953--7059970.cif.'
_cod_original_sg_symbol_H-M 'P 21/c'
_cod_database_code 7059963

loop_
_space_group_symop_operation_xyz
'x, y, z'
'-x, y+1/2, -z+1/2'
'-x, -y, -z'
'x, -y-1/2, z-1/2'

loop_
_atom_site_label
_atom_site_type_symbol
_atom_site_fract_x
_atom_site_fract_y
_atom_site_fract_z
_atom_site_U_iso_or_equiv
_atom_site_adp_type
_atom_site_occupancy
_atom_site_site_symmetry_order
_atom_site_calc_flag
_atom_site_refinement_flags_posn
_atom_site_refinement_flags_adp
_atom_site_refinement_flags_occupancy
_atom_site_disorder_assembly
_atom_site_disorder_group
Fe1 Fe 0.75827(2) 0.58614(2) 0.51791(2) 0.01235(7) Uani 1 1 d . . . . .
C1 C 0.72898(16) 0.56767(11) 0.28858(17) 0.0228(3) Uani 1 1 d . . . . .
H1 H 0.732168 0.614674 0.215600 0.027 Uiso 1 1 calc R U . . .
C2 C 0.61982(15) 0.54001(12) 0.34150(18) 0.0253(3) Uani 1 1 d . . . . .
H2 H 0.537070 0.565166 0.310006 0.030 Uiso 1 1 calc R U . . .
C3 C 0.65566(16) 0.46825(11) 0.44966(19) 0.0266(3) Uani 1 1 d . . . . .
H3 H 0.601155 0.436977 0.503314 0.032 Uiso 1 1 calc R U . . .
C4 C 0.78767(16) 0.45130(10) 0.46376(17) 0.0234(3) Uani 1 1 d . . . . .
H4 H 0.836808 0.406809 0.528473 0.028 Uiso 1 1 calc R U . . .
C5 C 0.83281(14) 0.51283(10) 0.36371(16) 0.0205(3) Uani 1 1 d . . . . .
H5 H 0.917482 0.516614 0.349575 0.025 Uiso 1 1 calc R U . . .
C6 C 0.74689(14) 0.61895(10) 0.73597(15) 0.0179(3) Uani 1 1 d . . . . .
H6 H 0.706117 0.582812 0.799810 0.022 Uiso 1 1 calc R U . . .
C7 C 0.87588(14) 0.61094(11) 0.72244(17) 0.0222(3) Uani 1 1 d . . . . .
H7 H 0.936804 0.569122 0.777205 0.027 Uiso 1 1 calc R U . . .
C8 C 0.89726(14) 0.67637(11) 0.61286(18) 0.0220(3) Uani 1 1 d . . . . .
H8 H 0.975116 0.685505 0.581510 0.026 Uiso 1 1 calc R U . . .
C9 C 0.78242(13) 0.72621(10) 0.55751(16) 0.0170(3) Uani 1 1 d . . . . .
H9 H 0.769737 0.773629 0.482653 0.020 Uiso 1 1 calc R U . . .
C10 C 0.69033(13) 0.69124(9) 0.63599(15) 0.0141(3) Uani 1 1 d . . . . .
N11 N 0.56718(11) 0.72329(8) 0.63651(13) 0.0138(2) Uani 1 1 d . . . . .
H11 H 0.5392(16) 0.7092(12) 0.711(2) 0.017 Uiso 1 1 d . U . . .
C12 C 0.50114(13) 0.78650(9) 0.54144(14) 0.0132(2) Uani 1 1 d . . . . .
O13 O 0.54119(10) 0.82054(7) 0.43476(11) 0.0183(2) Uani 1 1 d . . . . .
C14 C 0.37489(12) 0.81441(9) 0.57162(14) 0.0135(3) Uani 1 1 d . . . . .
C15 C 0.31612(14) 0.89232(10) 0.49462(16) 0.0180(3) Uani 1 1 d . . . . .
H15 H 0.357221 0.925613 0.427781 0.022 Uiso 1 1 calc R U . . .
C16 C 0.19771(15) 0.92139(10) 0.51532(17) 0.0210(3) Uani 1 1 d . . . . .
H16 H 0.157161 0.974088 0.463121 0.025 Uiso 1 1 calc R U . . .
C17 C 0.14103(13) 0.87173(11) 0.61342(17) 0.0199(3) Uani 1 1 d . . . . .
C18 C 0.19584(13) 0.79508(10) 0.69241(16) 0.0185(3) Uani 1 1 d . . . . .
H18 H 0.154343 0.762891 0.760050 0.022 Uiso 1 1 calc R U . . .
C19 C 0.31371(13) 0.76616(10) 0.67027(15) 0.0156(3) Uani 1 1 d . . . . .
H19 H 0.353032 0.713127 0.722676 0.019 Uiso 1 1 calc R U . . .
F20 F 0.02487(9) 0.89932(7) 0.63343(12) 0.0296(2) Uani 1 1 d . . . . .

loop_
_atom_site_aniso_label
_atom_site_aniso_U_11
_atom_site_aniso_U_22
_atom_site_aniso_U_33
_atom_site_aniso_U_23
_atom_site_aniso_U_13
_atom_site_aniso_U_12
Fe1 0.01230(11) 0.01236(11) 0.01330(11) -0.00203(7) 0.00476(7) 0.00144(6)
C1 0.0338(8) 0.0210(7) 0.0139(6) -0.0033(5) 0.0059(6) 0.0034(6)
C2 0.0184(7) 0.0309(8) 0.0244(8) -0.0122(6) -0.0007(6) 0.0023(6)
C3 0.0310(8) 0.0208(7) 0.0320(8) -0.0109(6) 0.0158(7) -0.0108(6)
C4 0.0350(8) 0.0141(7) 0.0221(7) -0.0029(6) 0.0081(6) 0.0046(6)
C5 0.0223(7) 0.0216(7) 0.0200(7) -0.0070(6) 0.0097(6) 0.0024(6)
C6 0.0218(7) 0.0199(7) 0.0122(6) -0.0013(5) 0.0039(5) 0.0072(5)
C7 0.0187(7) 0.0275(8) 0.0178(7) -0.0073(6) -0.0020(5) 0.0075(6)
C8 0.0141(6) 0.0233(7) 0.0287(8) -0.0106(6) 0.0049(6) -0.0020(5)
C9 0.0167(6) 0.0145(6) 0.0212(7) -0.0045(5) 0.0073(5) -0.0011(5)
C10 0.0150(6) 0.0148(6) 0.0132(6) -0.0037(5) 0.0043(5) 0.0020(5)
N11 0.0148(5) 0.0167(6) 0.0118(5) 0.0018(4) 0.0068(4) 0.0041(4)
C12 0.0150(6) 0.0146(6) 0.0099(6) -0.0032(5) 0.0021(5) -0.0004(5)
O13 0.0194(5) 0.0242(5) 0.0128(4) 0.0034(4) 0.0064(4) 0.0027(4)
C14 0.0140(6) 0.0157(6) 0.0103(6) -0.0033(5) 0.0010(5) 0.0003(5)
C15 0.0199(7) 0.0191(7) 0.0149(6) 0.0010(5) 0.0034(5) 0.0031(5)
C16 0.0203(7) 0.0204(7) 0.0210(7) 0.0002(5) 0.0011(6) 0.0074(5)
C17 0.0113(6) 0.0234(7) 0.0244(7) -0.0077(6) 0.0028(5) 0.0039(5)
C18 0.0153(6) 0.0211(7) 0.0199(7) -0.0035(5) 0.0059(5) -0.0029(5)
C19 0.0148(6) 0.0162(6) 0.0153(6) -0.0013(5) 0.0024(5) 0.0006(5)
F20 0.0147(4) 0.0321(5) 0.0438(6) -0.0039(4) 0.0103(4) 0.0073(4)

loop_
_atom_type_symbol
_atom_type_description
_atom_type_scat_dispersion_real
_atom_type_scat_dispersion_imag
_atom_type_scat_source
C C 0.0033 0.0016 'International Tables Vol C Tables 4.2.6.8 and 6.1.1.4'
H H 0.0000 0.0000 'International Tables Vol C Tables 4.2.6.8 and 6.1.1.4'
F F 0.0171 0.0103 'International Tables Vol C Tables 4.2.6.8 and 6.1.1.4'
Fe Fe 0.3463 0.8444 'International Tables Vol C Tables 4.2.6.8 and 6.1.1.4'
N N 0.0061 0.0033 'International Tables Vol C Tables 4.2.6.8 and 6.1.1.4'
O O 0.0106 0.0060 'International Tables Vol C Tables 4.2.6.8 and 6.1.1.4'

loop_
_geom_angle_atom_site_label_1
_geom_angle_atom_site_label_2
_geom_angle_atom_site_label_3
_geom_angle
_geom_angle_site_symmetry_1
_geom_angle_site_symmetry_3
_geom_angle_publ_flag
C8 Fe1 C7 40.79(7) . . ?
C8 Fe1 C5 104.87(6) . . ?
C7 Fe1 C5 116.62(6) . . ?
C8 Fe1 C4 124.78(6) . . ?
C7 Fe1 C4 106.53(6) . . ?
C5 Fe1 C4 40.75(6) . . ?
C8 Fe1 C1 116.98(7) . . ?
C7 Fe1 C1 150.86(7) . . ?
C5 Fe1 C1 40.70(6) . . ?
C4 Fe1 C1 68.47(6) . . ?
C8 Fe1 C3 163.80(7) . . ?
C7 Fe1 C3 127.67(7) . . ?
C5 Fe1 C3 68.41(6) . . ?
C4 Fe1 C3 40.73(7) . . ?
C1 Fe1 C3 68.22(7) . . ?
C8 Fe1 C2 152.46(7) . . ?
C7 Fe1 C2 166.45(7) . . ?
C5 Fe1 C2 68.31(6) . . ?
C4 Fe1 C2 68.35(7) . . ?
C1 Fe1 C2 40.50(7) . . ?
C3 Fe1 C2 40.47(7) . . ?
C8 Fe1 C6 68.65(6) . . ?
C7 Fe1 C6 40.81(6) . . ?
C5 Fe1 C6 152.13(6) . . ?
C4 Fe1 C6 119.44(6) . . ?
C1 Fe1 C6 166.66(6) . . ?
C3 Fe1 C6 109.97(6) . . ?
C2 Fe1 C6 129.67(6) . . ?
C8 Fe1 C9 40.89(6) . . ?
C7 Fe1 C9 68.83(6) . . ?
C5 Fe1 C9 124.91(6) . . ?
C4 Fe1 C9 162.51(6) . . ?
C1 Fe1 C9 106.90(6) . . ?
C3 Fe1 C9 154.94(7) . . ?
C2 Fe1 C9 119.85(6) . . ?
C6 Fe1 C9 68.80(6) . . ?
C8 Fe1 C10 68.01(6) . . ?
C7 Fe1 C10 68.08(6) . . ?
C5 Fe1 C10 163.95(6) . . ?
C4 Fe1 C10 155.06(6) . . ?
C1 Fe1 C10 128.29(6) . . ?
C3 Fe1 C10 122.18(6) . . ?
C2 Fe1 C10 110.93(6) . . ?
C6 Fe1 C10 40.51(5) . . ?
C9 Fe1 C10 40.47(5) . . ?
C2 C1 C5 108.09(14) . . ?
C2 C1 Fe1 70.02(9) . . ?
C5 C1 Fe1 69.53(8) . . ?
C2 C1 H1 126.0 . . ?
C5 C1 H1 126.0 . . ?
Fe1 C1 H1 126.1 . . ?
C1 C2 C3 108.10(14) . . ?
C1 C2 Fe1 69.48(9) . . ?
C3 C2 Fe1 69.68(9) . . ?
C1 C2 H2 125.9 . . ?
C3 C2 H2 125.9 . . ?
Fe1 C2 H2 126.5 . . ?
C2 C3 C4 108.03(14) . . ?
C2 C3 Fe1 69.85(9) . . ?
C4 C3 Fe1 69.40(9) . . ?
C2 C3 H3 126.0 . . ?
C4 C3 H3 126.0 . . ?
Fe1 C3 H3 126.3 . . ?
C5 C4 C3 107.80(14) . . ?
C5 C4 Fe1 69.56(8) . . ?
C3 C4 Fe1 69.87(8) . . ?
C5 C4 H4 126.1 . . ?
C3 C4 H4 126.1 . . ?
Fe1 C4 H4 126.0 . . ?
C1 C5 C4 107.97(13) . . ?
C1 C5 Fe1 69.76(8) . . ?
C4 C5 Fe1 69.69(8) . . ?
C1 C5 H5 126.0 . . ?
C4 C5 H5 126.0 . . ?
Fe1 C5 H5 126.1 . . ?
C7 C6 C10 107.46(13) . . ?
C7 C6 Fe1 69.13(8) . . ?
C10 C6 Fe1 70.45(8) . . ?
C7 C6 H6 126.3 . . ?
C10 C6 H6 126.3 . . ?
Fe1 C6 H6 125.7 . . ?
C8 C7 C6 108.06(13) . . ?
C8 C7 Fe1 69.32(8) . . ?
C6 C7 Fe1 70.06(8) . . ?
C8 C7 H7 126.0 . . ?
C6 C7 H7 126.0 . . ?
Fe1 C7 H7 126.2 . . ?
C7 C8 C9 108.75(13) . . ?
C7 C8 Fe1 69.89(9) . . ?
C9 C8 Fe1 70.40(8) . . ?
C7 C8 H8 125.6 . . ?
C9 C8 H8 125.6 . . ?
Fe1 C8 H8 125.7 . . ?
C10 C9 C8 106.99(13) . . ?
C10 C9 Fe1 70.37(8) . . ?
C8 C9 Fe1 68.71(8) . . ?
C10 C9 H9 126.5 . . ?
C8 C9 H9 126.5 . . ?
Fe1 C9 H9 126.0 . . ?
N11 C10 C9 129.93(13) . . ?
N11 C10 C6 121.03(12) . . ?
C9 C10 C6 108.72(12) . . ?
N11 C10 Fe1 132.65(10) . . ?
C9 C10 Fe1 69.15(8) . . ?
C6 C10 Fe1 69.03(8) . . ?
C12 N11 C10 126.36(12) . . ?
C12 N11 H11 117.0(12) . . ?
C10 N11 H11 115.6(12) . . ?
O13 C12 N11 122.63(12) . . ?
O13 C12 C14 120.97(12) . . ?
N11 C12 C14 116.41(11) . . ?
C19 C14 C15 119.27(13) . . ?
C19 C14 C12 123.40(12) . . ?
C15 C14 C12 117.33(12) . . ?
C16 C15 C14 120.45(14) . . ?
C16 C15 H15 119.8 . . ?
C14 C15 H15 119.8 . . ?
C17 C16 C15 118.26(14) . . ?
C17 C16 H16 120.9 . . ?
C15 C16 H16 120.9 . . ?
F20 C17 C16 118.60(14) . . ?
F20 C17 C18 118.16(14) . . ?
C16 C17 C18 123.24(13) . . ?
C17 C18 C19 118.11(13) . . ?
C17 C18 H18 120.9 . . ?
C19 C18 H18 120.9 . . ?
C18 C19 C14 120.66(13) . . ?
C18 C19 H19 119.7 . . ?
C14 C19 H19 119.7 . . ?

loop_
_geom_bond_atom_site_label_1
_geom_bond_atom_site_label_2
_geom_bond_distance
_geom_bond_site_symmetry_2
_geom_bond_publ_flag
Fe1 C8 2.0326(15) . ?
Fe1 C7 2.0400(15) . ?
Fe1 C5 2.0413(14) . ?
Fe1 C4 2.0430(15) . ?
Fe1 C1 2.0443(15) . ?
Fe1 C3 2.0493(15) . ?
Fe1 C2 2.0515(15) . ?
Fe1 C6 2.0524(14) . ?
Fe1 C9 2.0551(14) . ?
Fe1 C10 2.0713(13) . ?
C1 C2 1.418(2) . ?
C1 C5 1.421(2) . ?
C1 H1 0.9500 . ?
C2 C3 1.418(2) . ?
C2 H2 0.9500 . ?
C3 C4 1.424(2) . ?
C3 H3 0.9500 . ?
C4 C5 1.422(2) . ?
C4 H4 0.9500 . ?
C5 H5 0.9500 . ?
C6 C7 1.427(2) . ?
C6 C10 1.4279(19) . ?
C6 H6 0.9500 . ?
C7 C8 1.419(2) . ?
C7 H7 0.9500 . ?
C8 C9 1.428(2) . ?
C8 H8 0.9500 . ?
C9 C10 1.4274(19) . ?
C9 H9 0.9500 . ?
C10 N11 1.4073(17) . ?
N11 C12 1.3474(17) . ?
N11 H11 0.819(19) . ?
C12 O13 1.2363(16) . ?
C12 C14 1.4988(18) . ?
C14 C19 1.3991(19) . ?
C14 C15 1.3993(19) . ?
C15 C16 1.394(2) . ?
C15 H15 0.9500 . ?
C16 C17 1.377(2) . ?
C16 H16 0.9500 . ?
C17 F20 1.3623(16) . ?
C17 C18 1.378(2) . ?
C18 C19 1.3918(19) . ?
C18 H18 0.9500 . ?
C19 H19 0.9500 . ?

loop_
_geom_torsion_atom_site_label_1
_geom_torsion_atom_site_label_2
_geom_torsion_atom_site_label_3
_geom_torsion_atom_site_label_4
_geom_torsion
_geom_torsion_site_symmetry_1
_geom_torsion_site_symmetry_2
_geom_torsion_site_symmetry_3
_geom_torsion_site_symmetry_4
_geom_torsion_publ_flag
C5 C1 C2 C3 0.15(17) . . . . ?
Fe1 C1 C2 C3 -59.18(11) . . . . ?
C5 C1 C2 Fe1 59.32(10) . . . . ?
C1 C2 C3 C4 -0.05(17) . . . . ?
Fe1 C2 C3 C4 -59.10(10) . . . . ?
C1 C2 C3 Fe1 59.05(11) . . . . ?
C2 C3 C4 C5 -0.07(17) . . . . ?
Fe1 C3 C4 C5 -59.45(10) . . . . ?
C2 C3 C4 Fe1 59.38(11) . . . . ?
C2 C1 C5 C4 -0.19(17) . . . . ?
Fe1 C1 C5 C4 59.44(10) . . . . ?
C2 C1 C5 Fe1 -59.63(10) . . . . ?
C3 C4 C5 C1 0.16(17) . . . . ?
Fe1 C4 C5 C1 -59.48(10) . . . . ?
C3 C4 C5 Fe1 59.64(10) . . . . ?
C10 C6 C7 C8 -1.20(16) . . . . ?
Fe1 C6 C7 C8 59.11(10) . . . . ?
C10 C6 C7 Fe1 -60.31(10) . . . . ?
C6 C7 C8 C9 0.33(17) . . . . ?
Fe1 C7 C8 C9 59.90(10) . . . . ?
C6 C7 C8 Fe1 -59.57(10) . . . . ?
C7 C8 C9 C10 0.68(16) . . . . ?
Fe1 C8 C9 C10 60.26(9) . . . . ?
C7 C8 C9 Fe1 -59.58(10) . . . . ?
C8 C9 C10 N11 172.01(13) . . . . ?
Fe1 C9 C10 N11 -128.80(15) . . . . ?
C8 C9 C10 C6 -1.43(16) . . . . ?
Fe1 C9 C10 C6 57.77(10) . . . . ?
C8 C9 C10 Fe1 -59.19(10) . . . . ?
C7 C6 C10 N11 -172.49(12) . . . . ?
Fe1 C6 C10 N11 128.03(12) . . . . ?
C7 C6 C10 C9 1.63(16) . . . . ?
Fe1 C6 C10 C9 -57.84(10) . . . . ?
C7 C6 C10 Fe1 59.47(10) . . . . ?
C9 C10 N11 C12 11.8(2) . . . . ?
C6 C10 N11 C12 -175.46(13) . . . . ?
Fe1 C10 N11 C12 -86.24(17) . . . . ?
C10 N11 C12 O13 4.0(2) . . . . ?
C10 N11 C12 C14 -175.78(12) . . . . ?
O13 C12 C14 C19 167.10(13) . . . . ?
N11 C12 C14 C19 -13.09(19) . . . . ?
O13 C12 C14 C15 -12.12(19) . . . . ?
N11 C12 C14 C15 167.69(12) . . . . ?
C19 C14 C15 C16 -0.3(2) . . . . ?
C12 C14 C15 C16 178.98(13) . . . . ?
C14 C15 C16 C17 0.2(2) . . . . ?
C15 C16 C17 F20 -179.54(13) . . . . ?
C15 C16 C17 C18 0.3(2) . . . . ?
F20 C17 C18 C19 179.11(12) . . . . ?
C16 C17 C18 C19 -0.7(2) . . . . ?
C17 C18 C19 C14 0.6(2) . . . . ?
C15 C14 C19 C18 -0.2(2) . . . . ?
C12 C14 C19 C18 -179.37(12) . . . . ?
